data_7711605
loop_
_publ_author_name
'Yoshigoe, Yusuke'
'Hashizume, Keiichiro'
'Saito, Shinichi'

_publ_section_title
;
 Synthesis and stereochemistry of chiral aza-boraspirobifluorenes with
 tetrahedral boron-stereogenic centers
;
_journal_name_full 'Dalton Transactions'
_journal_paper_doi 10.1039/D2DT03303H
_journal_year 2022
_chemical_formula_moiety 'C24 H18 B N O'
_chemical_formula_sum 'C24 H18 B N O'
_chemical_formula_weight 347.20
_space_group_crystal_system monoclinic
_space_group_IT_number 14
_space_group_name_Hall '-P 2ybc'
_space_group_name_H-M_alt 'P 1 21/c 1'
_atom_sites_solution_hydrogens geom
_atom_sites_solution_primary dual
_audit_creation_date 2022-02-28
_audit_creation_method
;
Olex2 1.3
(compiled 2020.11.12 svn.r5f609507 for OlexSys, GUI svn.r6408)
;
_audit_update_record
;
2022-08-23 deposited with the CCDC.	2022-10-27 downloaded from the CCDC.
;
_cell_angle_alpha 90
_cell_angle_beta 108.252(4)
_cell_angle_gamma 90
_cell_formula_units_Z 4
_cell_length_a 12.929(2)
_cell_length_b 9.6055(19)
_cell_length_c 15.347(3)
_cell_measurement_reflns_used 4830
_cell_measurement_temperature 273(2)
_cell_measurement_theta_max 28.849
_cell_measurement_theta_min 2.539
_cell_volume 1810.0(6)
_computing_cell_refinement 'SAINT V8.40A (Bruker, 2019)'
_computing_data_reduction 'SAINT V8.40A (Bruker, 2019)'
_computing_molecular_graphics 'Olex2 1.3 (Dolomanov et al., 2009)'
_computing_publication_material 'Olex2 1.3 (Dolomanov et al., 2009)'
_computing_structure_refinement 'SHELXL 2018/3 (Sheldrick, 2015)'
_computing_structure_solution 'SHELXT 2014/5 (Sheldrick, 2014)'
_diffrn_ambient_temperature 273.15
_diffrn_detector_area_resol_mean 8
_diffrn_measured_fraction_theta_full 0.974
_diffrn_measured_fraction_theta_max 0.730
_diffrn_measurement_device_type 'Bruker SMART APEX CCD area detector'
_diffrn_measurement_method '\w and \f scans'
_diffrn_radiation_monochromator graphite
_diffrn_radiation_type MoK\a
_diffrn_radiation_wavelength 0.71073
_diffrn_reflns_av_R_equivalents 0.0761
_diffrn_reflns_av_unetI/netI 0.0820
_diffrn_reflns_Laue_measured_fraction_full 0.974
_diffrn_reflns_Laue_measured_fraction_max 0.730
_diffrn_reflns_limit_h_max 17
_diffrn_reflns_limit_h_min -16
_diffrn_reflns_limit_k_max 11
_diffrn_reflns_limit_k_min -13
_diffrn_reflns_limit_l_max 22
_diffrn_reflns_limit_l_min -19
_diffrn_reflns_number 15581
_diffrn_reflns_point_group_measured_fraction_full 0.974
_diffrn_reflns_point_group_measured_fraction_max 0.730
_diffrn_reflns_theta_full 25.242
_diffrn_reflns_theta_max 30.814
_diffrn_reflns_theta_min 2.539
_diffrn_source 'sealed tube'
_diffrn_source_current 1.4
_diffrn_source_power 0.07
_diffrn_source_voltage 50.0
_diffrn_standards_number 0
_exptl_absorpt_coefficient_mu 0.076
_exptl_absorpt_correction_T_max 0.7461
_exptl_absorpt_correction_T_min 0.2824
_exptl_absorpt_correction_type multi-scan
_exptl_absorpt_process_details
;
SADABS-2016/2 (Bruker,2016/2) was used for absorption correction.
wR2(int) was 0.1286 before and 0.0767 after correction.
The Ratio of minimum to maximum transmission is 0.3785.
The \l/2 correction factor is Not present.
;
_exptl_crystal_colour colourless
_exptl_crystal_colour_primary colourless
_exptl_crystal_density_diffrn 1.274
_exptl_crystal_description block
_exptl_crystal_F_000 728
_exptl_crystal_preparation diffusion
_exptl_crystal_recrystallization_method diffusion
_exptl_crystal_size_max 0.02
_exptl_crystal_size_mid 0.02
_exptl_crystal_size_min 0.02
_refine_diff_density_max 0.443
_refine_diff_density_min -0.382
_refine_diff_density_rms 0.077
_refine_ls_extinction_method none
_refine_ls_goodness_of_fit_ref 1.087
_refine_ls_hydrogen_treatment constr
_refine_ls_matrix_type full
_refine_ls_number_parameters 245
_refine_ls_number_reflns 4144
_refine_ls_number_restraints 9
_refine_ls_restrained_S_all 1.086
_refine_ls_R_factor_all 0.1007
_refine_ls_R_factor_gt 0.0665
_refine_ls_shift/su_max 0.000
_refine_ls_shift/su_mean 0.000
_refine_ls_structure_factor_coef Fsqd
_refine_ls_weighting_details 'w=1/[\s^2^(Fo^2^)+(0.1048P)^2^+0.1085P] where P=(Fo^2^+2Fc^2^)/3'
_refine_ls_weighting_scheme calc
_refine_ls_wR_factor_gt 0.1742
_refine_ls_wR_factor_ref 0.1929
_reflns_Friedel_coverage 0.000
_reflns_number_gt 2723
_reflns_number_total 4144
_reflns_threshold_expression 'I > 2\s(I)'
_cod_data_source_file d2dt03303h2.cif
_cod_data_source_block 220228_ysg_hashizume_01_0ma_a
_cod_original_cell_volume 1810.1(6)
_cod_database_code 7711605
_shelx_shelxl_version_number 2018/3
_shelx_space_group_comment
;
The symmetry employed for this shelxl refinement is uniquely defined
by the following loop, which should always be used as a source of
symmetry information in preference to the above space-group names.
They are only intended as comments.
;
_shelx_estimated_absorpt_t_max 0.998
_shelx_estimated_absorpt_t_min 0.998
_olex2_refinement_description
;
1. Fixed Uiso
 At 1.2 times of:
  All C(H) groups
 At 1.5 times of:
  All C(H,H,H) groups
2. Rigid body (RIGU) restrains
 N1, C26, C22
 with sigma for 1-2 distances of 0.004 and sigma for 1-3 distances of 0.004
 C26, N1, C22
 with sigma for 1-2 distances of 0.002 and sigma for 1-3 distances of 0.002
3.a Aromatic/amide H refined with riding coordinates:
 C24(H24), C2(H2), C5(H5), C6(H6), C12(H12), C13(H13), C14(H14), C15(H15),
 C17(H17), C18(H18), C19(H19), C20(H20), C21(H21), C22(H22), C23(H23)
3.b Idealised Me refined as rotating group:
 C8(H8A,H8B,H8C)
;
_olex2_exptl_crystal_mounting_method cryoroop
_olex2_submission_special_instructions 'No special instructions were received'

loop_
_space_group_symop_operation_xyz
'x, y, z'
'-x, y+1/2, -z+1/2'
'-x, -y, -z'
'x, -y-1/2, z-1/2'

loop_
_atom_site_label
_atom_site_type_symbol
_atom_site_fract_x
_atom_site_fract_y
_atom_site_fract_z
_atom_site_U_iso_or_equiv
_atom_site_adp_type
_atom_site_occupancy
_atom_site_site_symmetry_order
_atom_site_calc_flag
_atom_site_refinement_flags_posn
_atom_site_refinement_flags_adp
_atom_site_refinement_flags_occupancy
_atom_site_disorder_assembly
_atom_site_disorder_group
N1 N 0.31751(14) 0.56032(18) 0.52058(12) 0.0349(4) Uani 1 1 d . . . . .
O1 O 0.02392(13) 0.17010(16) 0.72215(10) 0.0421(4) Uani 1 1 d . . . . .
C3 C 0.22847(15) 0.7349(2) 0.58337(12) 0.0269(4) Uani 1 1 d . . . . .
C24 C 0.36742(19) 0.5595(2) 0.35790(16) 0.0401(5) Uani 1 1 d . . . . .
H24 H 0.385340 0.558679 0.303757 0.048 Uiso 1 1 calc R U . . .
C2 C 0.32288(17) 0.6765(2) 0.38280(14) 0.0337(5) Uani 1 1 d . . . . .
H2 H 0.310433 0.755589 0.346057 0.040 Uiso 1 1 calc R U . . .
C26 C 0.29656(16) 0.6747(2) 0.46428(13) 0.0298(4) Uani 1 1 d . . . . .
C4 C 0.20179(16) 0.4637(2) 0.62791(13) 0.0281(4) Uani 1 1 d . . . . .
C5 C 0.10612(16) 0.4034(2) 0.57125(13) 0.0293(4) Uani 1 1 d . . . . .
H5 H 0.079789 0.429552 0.509905 0.035 Uiso 1 1 calc R U . . .
C6 C 0.04979(17) 0.3055(2) 0.60452(14) 0.0336(5) Uani 1 1 d . . . . .
H6 H -0.013798 0.266630 0.565578 0.040 Uiso 1 1 calc R U . . .
C7 C 0.08788(17) 0.2649(2) 0.69620(13) 0.0320(5) Uani 1 1 d . . . . .
C8 C 0.0590(2) 0.1233(3) 0.81500(15) 0.0447(6) Uani 1 1 d . . . . .
H8A H 0.127830 0.076717 0.827639 0.067 Uiso 1 1 calc R U . . .
H8B H 0.006116 0.059971 0.824540 0.067 Uiso 1 1 calc R U . . .
H8C H 0.066666 0.201692 0.855332 0.067 Uiso 1 1 calc R U . . .
C9 C 0.24184(16) 0.4164(2) 0.71900(13) 0.0282(4) Uani 1 1 d . . . . .
C10 C 0.34829(16) 0.4830(2) 0.76650(13) 0.0287(4) Uani 1 1 d . . . . .
C11 C 0.37610(16) 0.5795(2) 0.70829(13) 0.0298(5) Uani 1 1 d . . . . .
C12 C 0.47345(17) 0.6529(2) 0.74204(14) 0.0339(5) Uani 1 1 d . . . . .
H12 H 0.491502 0.720136 0.705643 0.041 Uiso 1 1 calc R U . . .
C13 C 0.54433(17) 0.6264(2) 0.83026(14) 0.0357(5) Uani 1 1 d . . . . .
H13 H 0.610326 0.673558 0.851388 0.043 Uiso 1 1 calc R U . . .
C14 C 0.51624(18) 0.5301(2) 0.88599(14) 0.0366(5) Uani 1 1 d . . . . .
H14 H 0.563952 0.512343 0.944309 0.044 Uiso 1 1 calc R U . . .
C15 C 0.41722(17) 0.4595(2) 0.85573(14) 0.0330(5) Uani 1 1 d . . . . .
H15 H 0.397291 0.397656 0.894285 0.040 Uiso 1 1 calc R U . . .
C16 C 0.24342(15) 0.7825(2) 0.50239(13) 0.0306(5) Uani 1 1 d . . . . .
C17 C 0.17513(18) 0.8210(2) 0.62737(15) 0.0404(5) Uani 1 1 d . . . . .
H17 H 0.163316 0.790421 0.680976 0.048 Uiso 1 1 calc R U . . .
C18 C 0.13924(19) 0.9503(2) 0.59375(17) 0.0450(6) Uani 1 1 d . . . . .
H18 H 0.103863 1.006786 0.624682 0.054 Uiso 1 1 calc R U . . .
C19 C 0.15571(19) 0.9974(2) 0.51314(16) 0.0422(6) Uani 1 1 d . . . . .
H19 H 0.131770 1.085646 0.490783 0.051 Uiso 1 1 calc R U . . .
C20 C 0.20730(17) 0.9139(2) 0.46639(15) 0.0353(5) Uani 1 1 d . . . . .
H20 H 0.217812 0.944285 0.412244 0.042 Uiso 1 1 calc R U . . .
C21 C 0.38582(19) 0.4419(2) 0.41367(17) 0.0418(6) Uani 1 1 d . . . . .
H21 H 0.414534 0.361726 0.396159 0.050 Uiso 1 1 calc R U . . .
C22 C 0.36144(18) 0.4444(2) 0.49480(16) 0.0381(5) Uani 1 1 d . . . . .
H22 H 0.375068 0.366152 0.532421 0.046 Uiso 1 1 calc R U . . .
C23 C 0.18616(17) 0.3182(2) 0.75448(13) 0.0313(5) Uani 1 1 d . . . . .
H23 H 0.213547 0.289031 0.815161 0.038 Uiso 1 1 calc R U . . .
B1 B 0.28033(19) 0.5827(2) 0.61005(15) 0.0316(5) Uani 1 1 d . . . . .

loop_
_atom_site_aniso_label
_atom_site_aniso_U_11
_atom_site_aniso_U_22
_atom_site_aniso_U_33
_atom_site_aniso_U_23
_atom_site_aniso_U_13
_atom_site_aniso_U_12
N1 0.0237(9) 0.0488(10) 0.0315(9) 0.0049(7) 0.0075(7) -0.0008(7)
O1 0.0361(8) 0.0545(9) 0.0350(8) 0.0027(7) 0.0102(7) -0.0114(7)
C3 0.0189(8) 0.0403(11) 0.0194(9) 0.0008(7) 0.0029(7) -0.0031(8)
C24 0.0328(12) 0.0541(14) 0.0383(12) -0.0062(10) 0.0181(10) -0.0073(10)
C2 0.0287(10) 0.0444(12) 0.0290(10) 0.0033(8) 0.0102(9) -0.0025(9)
C26 0.0208(9) 0.0413(11) 0.0261(9) 0.0011(8) 0.0055(8) -0.0030(8)
C4 0.0228(9) 0.0394(11) 0.0230(9) -0.0016(7) 0.0083(8) 0.0037(8)
C5 0.0217(9) 0.0412(11) 0.0226(9) 0.0000(8) 0.0036(8) 0.0047(8)
C6 0.0245(10) 0.0438(12) 0.0292(11) -0.0043(8) 0.0034(9) 0.0003(9)
C7 0.0268(10) 0.0377(11) 0.0322(11) -0.0013(8) 0.0103(9) -0.0034(9)
C8 0.0428(13) 0.0549(14) 0.0385(12) 0.0078(10) 0.0157(11) -0.0089(11)
C9 0.0226(9) 0.0370(10) 0.0245(10) -0.0021(7) 0.0066(8) 0.0021(8)
C10 0.0215(9) 0.0391(11) 0.0247(10) -0.0033(8) 0.0059(8) 0.0027(8)
C11 0.0238(10) 0.0391(11) 0.0275(10) -0.0034(8) 0.0095(8) 0.0021(8)
C12 0.0261(10) 0.0474(13) 0.0306(11) -0.0035(8) 0.0123(9) -0.0004(9)
C13 0.0212(9) 0.0524(13) 0.0322(11) -0.0111(9) 0.0065(9) -0.0015(9)
C14 0.0272(11) 0.0512(13) 0.0261(10) -0.0069(9) 0.0008(9) 0.0046(9)
C15 0.0292(10) 0.0436(12) 0.0241(10) -0.0015(8) 0.0054(9) 0.0039(9)
C16 0.0201(9) 0.0433(11) 0.0264(10) -0.0002(8) 0.0044(8) -0.0026(8)
C17 0.0324(11) 0.0602(14) 0.0284(11) -0.0046(9) 0.0095(9) -0.0054(10)
C18 0.0314(12) 0.0587(15) 0.0446(14) -0.0152(11) 0.0114(11) 0.0003(10)
C19 0.0308(12) 0.0415(12) 0.0499(14) -0.0025(10) 0.0062(11) 0.0031(9)
C20 0.0257(10) 0.0430(12) 0.0358(11) 0.0028(9) 0.0076(9) -0.0024(9)
C21 0.0318(12) 0.0439(13) 0.0550(15) -0.0041(10) 0.0216(11) 0.0009(9)
C22 0.0255(10) 0.0448(12) 0.0453(13) 0.0102(9) 0.0130(10) 0.0026(9)
C23 0.0282(10) 0.0405(11) 0.0231(10) 0.0012(8) 0.0052(8) 0.0007(9)
B1 0.0254(11) 0.0457(13) 0.0245(11) 0.0031(9) 0.0090(9) 0.0006(10)

loop_
_atom_type_symbol
_atom_type_description
_atom_type_scat_dispersion_real
_atom_type_scat_dispersion_imag
_atom_type_scat_source
C C 0.0033 0.0016 'International Tables Vol C Tables 4.2.6.8 and 6.1.1.4'
H H 0.0000 0.0000 'International Tables Vol C Tables 4.2.6.8 and 6.1.1.4'
B B 0.0013 0.0007 'International Tables Vol C Tables 4.2.6.8 and 6.1.1.4'
N N 0.0061 0.0033 'International Tables Vol C Tables 4.2.6.8 and 6.1.1.4'
O O 0.0106 0.0060 'International Tables Vol C Tables 4.2.6.8 and 6.1.1.4'

loop_
_geom_angle_atom_site_label_1
_geom_angle_atom_site_label_2
_geom_angle_atom_site_label_3
_geom_angle
_geom_angle_site_symmetry_1
_geom_angle_site_symmetry_3
_geom_angle_publ_flag
C26 N1 B1 112.25(17) . . ?
C22 N1 C26 119.31(19) . . ?
C22 N1 B1 128.39(18) . . ?
C7 O1 C8 117.90(17) . . ?
C16 C3 B1 111.23(17) . . ?
C17 C3 C16 118.06(19) . . ?
C17 C3 B1 130.71(18) . . ?
C2 C24 H24 120.0 . . ?
C2 C24 C21 120.0(2) . . ?
C21 C24 H24 120.0 . . ?
C24 C2 H2 120.6 . . ?
C24 C2 C26 118.8(2) . . ?
C26 C2 H2 120.6 . . ?
N1 C26 C2 121.27(19) . . ?
N1 C26 C16 109.89(17) . . ?
C2 C26 C16 128.82(19) . . ?
C5 C4 C9 117.66(18) . . ?
C5 C4 B1 132.26(17) . . ?
C9 C4 B1 110.08(17) . . ?
C4 C5 H5 119.4 . . ?
C6 C5 C4 121.28(18) . . ?
C6 C5 H5 119.4 . . ?
C5 C6 H6 119.9 . . ?
C5 C6 C7 120.24(18) . . ?
C7 C6 H6 119.9 . . ?
O1 C7 C6 115.16(17) . . ?
O1 C7 C23 124.50(18) . . ?
C6 C7 C23 120.32(19) . . ?
O1 C8 H8A 109.5 . . ?
O1 C8 H8B 109.5 . . ?
O1 C8 H8C 109.5 . . ?
H8A C8 H8B 109.5 . . ?
H8A C8 H8C 109.5 . . ?
H8B C8 H8C 109.5 . . ?
C4 C9 C10 110.20(17) . . ?
C23 C9 C4 122.12(17) . . ?
C23 C9 C10 127.66(17) . . ?
C11 C10 C9 110.66(16) . . ?
C15 C10 C9 128.28(19) . . ?
C15 C10 C11 121.05(19) . . ?
C10 C11 B1 109.24(17) . . ?
C12 C11 C10 118.51(17) . . ?
C12 C11 B1 132.25(19) . . ?
C11 C12 H12 119.7 . . ?
C11 C12 C13 120.6(2) . . ?
C13 C12 H12 119.7 . . ?
C12 C13 H13 120.0 . . ?
C14 C13 C12 120.0(2) . . ?
C14 C13 H13 120.0 . . ?
C13 C14 H14 119.6 . . ?
C13 C14 C15 120.73(19) . . ?
C15 C14 H14 119.6 . . ?
C10 C15 H15 120.5 . . ?
C14 C15 C10 119.0(2) . . ?
C14 C15 H15 120.5 . . ?
C3 C16 C26 109.79(18) . . ?
C3 C16 C20 121.7(2) . . ?
C20 C16 C26 128.46(19) . . ?
C3 C17 H17 119.3 . . ?
C18 C17 C3 121.4(2) . . ?
C18 C17 H17 119.3 . . ?
C17 C18 H18 120.0 . . ?
C17 C18 C19 120.1(2) . . ?
C19 C18 H18 120.0 . . ?
C18 C19 H19 119.8 . . ?
C20 C19 C18 120.4(2) . . ?
C20 C19 H19 119.8 . . ?
C16 C20 H20 120.8 . . ?
C19 C20 C16 118.4(2) . . ?
C19 C20 H20 120.8 . . ?
C24 C21 H21 120.1 . . ?
C22 C21 C24 119.9(2) . . ?
C22 C21 H21 120.1 . . ?
N1 C22 C21 120.7(2) . . ?
N1 C22 H22 119.7 . . ?
C21 C22 H22 119.7 . . ?
C7 C23 H23 120.9 . . ?
C9 C23 C7 118.24(17) . . ?
C9 C23 H23 120.9 . . ?
N1 B1 C3 96.71(15) . . ?
N1 B1 C4 115.12(17) . . ?
N1 B1 C11 116.49(18) . . ?
C3 B1 C4 117.05(18) . . ?
C3 B1 C11 112.96(16) . . ?
C4 B1 C11 99.58(16) . . ?

loop_
_geom_bond_atom_site_label_1
_geom_bond_atom_site_label_2
_geom_bond_distance
_geom_bond_site_symmetry_2
_geom_bond_publ_flag
N1 C26 1.371(3) . ?
N1 C22 1.364(3) . ?
N1 B1 1.605(3) . ?
O1 C7 1.370(3) . ?
O1 C8 1.426(3) . ?
C3 C16 1.393(3) . ?
C3 C17 1.381(3) . ?
C3 B1 1.607(3) . ?
C24 H24 0.9300 . ?
C24 C2 1.370(3) . ?
C24 C21 1.392(3) . ?
C2 H2 0.9300 . ?
C2 C26 1.395(3) . ?
C26 C16 1.462(3) . ?
C4 C5 1.396(3) . ?
C4 C9 1.405(3) . ?
C4 B1 1.609(3) . ?
C5 H5 0.9300 . ?
C5 C6 1.381(3) . ?
C6 H6 0.9300 . ?
C6 C7 1.393(3) . ?
C7 C23 1.402(3) . ?
C8 H8A 0.9600 . ?
C8 H8B 0.9600 . ?
C8 H8C 0.9600 . ?
C9 C10 1.485(3) . ?
C9 C23 1.396(3) . ?
C10 C11 1.410(3) . ?
C10 C15 1.399(3) . ?
C11 C12 1.394(3) . ?
C11 B1 1.624(3) . ?
C12 H12 0.9300 . ?
C12 C13 1.400(3) . ?
C13 H13 0.9300 . ?
C13 C14 1.383(3) . ?
C14 H14 0.9300 . ?
C14 C15 1.394(3) . ?
C15 H15 0.9300 . ?
C16 C20 1.398(3) . ?
C17 H17 0.9300 . ?
C17 C18 1.369(3) . ?
C18 H18 0.9300 . ?
C18 C19 1.395(4) . ?
C19 H19 0.9300 . ?
C19 C20 1.380(3) . ?
C20 H20 0.9300 . ?
C21 H21 0.9300 . ?
C21 C22 1.377(3) . ?
C22 H22 0.9300 . ?
C23 H23 0.9300 . ?

loop_
_geom_torsion_atom_site_label_1
_geom_torsion_atom_site_label_2
_geom_torsion_atom_site_label_3
_geom_torsion_atom_site_label_4
_geom_torsion
_geom_torsion_site_symmetry_1
_geom_torsion_site_symmetry_2
_geom_torsion_site_symmetry_3
_geom_torsion_site_symmetry_4
_geom_torsion_publ_flag
N1 C26 C16 C3 -1.1(2) . . . . ?
N1 C26 C16 C20 -179.20(18) . . . . ?
O1 C7 C23 C9 -178.81(19) . . . . ?
C3 C16 C20 C19 0.0(3) . . . . ?
C3 C17 C18 C19 0.4(3) . . . . ?
C24 C2 C26 N1 2.0(3) . . . . ?
C24 C2 C26 C16 -176.3(2) . . . . ?
C24 C21 C22 N1 1.2(3) . . . . ?
C2 C24 C21 C22 -1.4(3) . . . . ?
C2 C26 C16 C3 177.4(2) . . . . ?
C2 C26 C16 C20 -0.7(3) . . . . ?
C26 N1 C22 C21 0.7(3) . . . . ?
C26 N1 B1 C3 3.0(2) . . . . ?
C26 N1 B1 C4 127.09(18) . . . . ?
C26 N1 B1 C11 -116.87(19) . . . . ?
C26 C16 C20 C19 177.89(19) . . . . ?
C4 C5 C6 C7 0.0(3) . . . . ?
C4 C9 C10 C11 2.9(2) . . . . ?
C4 C9 C10 C15 -176.7(2) . . . . ?
C4 C9 C23 C7 0.7(3) . . . . ?
C5 C4 C9 C10 175.22(17) . . . . ?
C5 C4 C9 C23 -3.4(3) . . . . ?
C5 C4 B1 N1 -50.1(3) . . . . ?
C5 C4 B1 C3 62.5(3) . . . . ?
C5 C4 B1 C11 -175.5(2) . . . . ?
C5 C6 C7 O1 178.30(18) . . . . ?
C5 C6 C7 C23 -2.8(3) . . . . ?
C6 C7 C23 C9 2.4(3) . . . . ?
C8 O1 C7 C6 179.43(19) . . . . ?
C8 O1 C7 C23 0.6(3) . . . . ?
C9 C4 C5 C6 3.1(3) . . . . ?
C9 C4 B1 N1 129.96(18) . . . . ?
C9 C4 B1 C3 -117.44(19) . . . . ?
C9 C4 B1 C11 4.6(2) . . . . ?
C9 C10 C11 C12 179.43(18) . . . . ?
C9 C10 C11 B1 0.3(2) . . . . ?
C9 C10 C15 C14 177.69(19) . . . . ?
C10 C9 C23 C7 -177.68(19) . . . . ?
C10 C11 C12 C13 3.0(3) . . . . ?
C10 C11 B1 N1 -127.23(19) . . . . ?
C10 C11 B1 C3 122.11(19) . . . . ?
C10 C11 B1 C4 -2.8(2) . . . . ?
C11 C10 C15 C14 -1.9(3) . . . . ?
C11 C12 C13 C14 -2.3(3) . . . . ?
C12 C11 B1 N1 53.8(3) . . . . ?
C12 C11 B1 C3 -56.9(3) . . . . ?
C12 C11 B1 C4 178.2(2) . . . . ?
C12 C13 C14 C15 -0.6(3) . . . . ?
C13 C14 C15 C10 2.6(3) . . . . ?
C15 C10 C11 C12 -0.9(3) . . . . ?
C15 C10 C11 B1 179.89(18) . . . . ?
C16 C3 C17 C18 -1.1(3) . . . . ?
C16 C3 B1 N1 -3.6(2) . . . . ?
C16 C3 B1 C4 -126.31(19) . . . . ?
C16 C3 B1 C11 118.90(19) . . . . ?
C17 C3 C16 C26 -177.37(17) . . . . ?
C17 C3 C16 C20 0.9(3) . . . . ?
C17 C3 B1 N1 177.06(19) . . . . ?
C17 C3 B1 C4 54.4(3) . . . . ?
C17 C3 B1 C11 -60.4(3) . . . . ?
C17 C18 C19 C20 0.5(3) . . . . ?
C18 C19 C20 C16 -0.7(3) . . . . ?
C21 C24 C2 C26 -0.1(3) . . . . ?
C22 N1 C26 C2 -2.3(3) . . . . ?
C22 N1 C26 C16 176.30(17) . . . . ?
C22 N1 B1 C3 -174.52(19) . . . . ?
C22 N1 B1 C4 -50.4(3) . . . . ?
C22 N1 B1 C11 65.6(3) . . . . ?
C23 C9 C10 C11 -178.5(2) . . . . ?
C23 C9 C10 C15 1.9(3) . . . . ?
B1 N1 C26 C2 179.94(18) . . . . ?
B1 N1 C26 C16 -1.4(2) . . . . ?
B1 N1 C22 C21 178.0(2) . . . . ?
B1 C3 C16 C26 3.2(2) . . . . ?
B1 C3 C16 C20 -178.56(17) . . . . ?
B1 C3 C17 C18 178.2(2) . . . . ?
B1 C4 C5 C6 -176.9(2) . . . . ?
B1 C4 C9 C10 -4.8(2) . . . . ?
B1 C4 C9 C23 176.49(19) . . . . ?
B1 C11 C12 C13 -178.0(2) . . . . ?
